data_4078490
loop_
_publ_author_name
'Matson, Ellen M.'
'Forrest, William P.'
'Fanwick, Phillip E.'
'Bart, Suzanne C.'

_publ_section_title
;
 Use of Alkylsodium Reagents for the Synthesis of Trivalent Uranium Alkyl
 Complexes
;
_journal_issue 12
_journal_name_full Organometallics
_journal_page_first 4467
_journal_paper_doi 10.1021/om3002763
_journal_volume 31
_journal_year 2012
_chemical_formula_moiety 'C34 H55 B2 N12 Si1 U1,0.5(C6 H14)'
_chemical_formula_sum 'C37 H62 B2 N12 Si U'
_chemical_formula_weight 962.73
_space_group_IT_number 2
_symmetry_cell_setting triclinic
_symmetry_space_group_name_Hall '-P 1'
_symmetry_space_group_name_H-M 'P -1'
_atom_type_scat_source 'International Tables for Crystallography (Vol C)'
_cell_angle_alpha 78.889(5)
_cell_angle_beta 66.013(5)
_cell_angle_gamma 84.836(4)
_cell_formula_units_Z 2
_cell_length_a 12.6822(8)
_cell_length_b 13.1029(10)
_cell_length_c 14.4609(10)
_cell_measurement_reflns_used 7836
_cell_measurement_temperature 150.0(2)
_cell_measurement_theta_max 72
_cell_measurement_theta_min 3
_cell_volume 2154.2(3)
_computing_cell_refinement 'DENZO/SCALEPACK (Otwinowski & Minor, 1996)'
_computing_data_collection 'CrystalClear(Rigaku, 2001)'
_computing_data_reduction 'DENZO/SCALEPACK (Otwinowski & Minor, 1996)'
_computing_molecular_graphics
;
    ORTEP (Johnson, 1976)
    PLATON (Spek, 2003)
;
_computing_publication_material 'SHELX97(Sheldrick, 2008) and local programs'
_computing_structure_refinement 'SHELX97 (Sheldrick, 2008)'
_computing_structure_solution
;
 PATTY (DIRDIF, Beurskins, 2008)
;
_diffrn_ambient_temperature 150.0(2)
_diffrn_measured_fraction_theta_full 0.9210
_diffrn_measured_fraction_theta_max 0.9210
_diffrn_measurement_details
;
Data were collected on a Rigaku Rapid which has a quarter 
chi circle and a 200 degree curved image plate at a fixed 
distance of 127.4mm.  Strategy was optimized using the 
CrystalClear software.  The completeness is the best 
that can be obtained with this geometry. The missing data are not cusp 
data but mostly high angle data.
Also the use of HKL2000/SCALEPACK lowers the number 
of observed data as inconsistent equivalents are removed 
from the data set and not included in the collected total
;
_diffrn_measurement_device_type Rigaku_Rapid_II
_diffrn_measurement_method \w
_diffrn_radiation_monochromator 'confocal optics'
_diffrn_radiation_type CU-K\a
_diffrn_radiation_wavelength 1.54184
_diffrn_reflns_av_R_equivalents 0.0720
_diffrn_reflns_av_sigmaI/netI 0.0393
_diffrn_reflns_limit_h_max 15
_diffrn_reflns_limit_h_min 0
_diffrn_reflns_limit_k_max 16
_diffrn_reflns_limit_k_min -15
_diffrn_reflns_limit_l_max 17
_diffrn_reflns_limit_l_min -15
_diffrn_reflns_number 37563
_diffrn_reflns_theta_full 72.3
_diffrn_reflns_theta_max 72.26
_diffrn_reflns_theta_min 3.40
_diffrn_standards_number 0
_exptl_absorpt_coefficient_mu 11.187
_exptl_absorpt_correction_T_max 0.7995
_exptl_absorpt_correction_T_min 0.7182
_exptl_absorpt_correction_type multi-scan
_exptl_absorpt_process_details 'SCALEPACK (Otwinowski & Minor, 1997)'
_exptl_crystal_colour green
_exptl_crystal_density_diffrn 1.484
_exptl_crystal_density_method 'not measured'
_exptl_crystal_description plate
_exptl_crystal_F_000 968
_exptl_crystal_size_max 0.10
_exptl_crystal_size_mid 0.08
_exptl_crystal_size_min 0.02
_refine_diff_density_max 2.38
_refine_diff_density_min -1.09
_refine_ls_extinction_method none
_refine_ls_goodness_of_fit_ref 1.063
_refine_ls_hydrogen_treatment mixed
_refine_ls_matrix_type full
_refine_ls_number_parameters 501
_refine_ls_number_reflns 7832
_refine_ls_number_restraints 3
_refine_ls_R_factor_all 0.066
_refine_ls_R_factor_gt 0.055
_refine_ls_shift/su_max 0.000
_refine_ls_structure_factor_coef Fsqd
_refine_ls_weighting_details 'w=1/[\s^2^(Fo^2^)+(0.0561P)^2^+17.3186P] where P=(Fo^2^+2Fc^2^)/3'
_refine_ls_weighting_scheme calc
_refine_ls_wR_factor_gt 0.129
_refine_ls_wR_factor_ref 0.138
_reflns_number_gt 6732
_reflns_number_total 7832
_reflns_threshold_expression >2.0\s(I)
_cod_data_source_file om3002763_si_003.cif
_cod_data_source_block EMM20
_cod_depositor_comments
;
The following automatic conversions were performed:

'_refine_ls_weighting_scheme' value 'calc ' changed to 'calc'
according to /home/saulius/struct/CIF-dictionaries/cif_core.dic
dictionary named 'cif_core.dic' version 2.4.1 from 2010-06-29.

Automatic conversion script
Id: cif_fix_values 1891 2012-01-12 08:04:46Z andrius 

The following automatic conversions were performed:

data name '_iucr_refine_instruction_details' was replaced with
'_iucr_refine_instructions_details' as specified in the replacement
file 'data/replacement-values/replacement_tags.lst'.

Automatic conversion script
Id: cif_correct_tags 9268 2022-04-12 08:56:07Z antanas 
;
_cod_original_formula_sum 'C37 H62 B2 N12 Si1 U1'
_cod_database_code 4078490

loop_
_symmetry_equiv_pos_as_xyz
'x, y, z'
'-x, -y, -z'

loop_
_atom_site_label
_atom_site_fract_x
_atom_site_fract_y
_atom_site_fract_z
_atom_site_U_iso_or_equiv
_atom_site_adp_type
_atom_site_occupancy
_atom_site_symmetry_multiplicity
_atom_site_calc_flag
_atom_site_refinement_flags
U1 0.07913(3) 0.22152(2) 0.19447(2) 0.04514(12) Uani 1 1 d .
Si42 0.4143(3) 0.2076(2) 0.0034(2) 0.0630(7) Uani 1 1 d .
N11 0.0398(7) 0.2488(6) 0.0243(6) 0.0491(18) Uani 1 1 d .
N12 -0.0509(7) 0.1901(6) 0.0334(6) 0.0497(18) Uani 1 1 d .
N21 -0.1248(6) 0.3128(6) 0.2173(6) 0.0477(17) Uani 1 1 d .
N22 -0.1935(6) 0.2715(6) 0.1812(6) 0.0478(17) Uani 1 1 d .
N31 -0.0721(6) 0.0757(6) 0.2574(6) 0.0479(17) Uani 1 1 d .
N32 -0.1484(7) 0.0775(5) 0.2110(6) 0.0486(18) Uani 1 1 d .
N61 -0.0145(7) 0.2484(6) 0.3944(6) 0.0536(19) Uani 1 1 d .
N62 0.0531(7) 0.2972(6) 0.4269(6) 0.0496(18) Uani 1 1 d .
N71 0.2097(7) 0.1453(6) 0.2953(6) 0.0507(18) Uani 1 1 d .
N72 0.2451(7) 0.2129(6) 0.3394(6) 0.058(2) Uani 1 1 d .
N81 0.1429(7) 0.3972(6) 0.2028(6) 0.0500(18) Uani 1 1 d .
N82 0.1996(7) 0.4002(6) 0.2665(6) 0.0521(19) Uani 1 1 d .
C13 -0.0345(10) 0.1752(9) -0.0609(8) 0.064(3) Uani 1 1 d .
C14 0.0642(10) 0.2214(9) -0.1303(8) 0.064(3) Uani 1 1 d .
C15 0.1070(8) 0.2681(7) -0.0751(7) 0.053(2) Uani 1 1 d .
C16 -0.1146(13) 0.1095(14) -0.0781(10) 0.109(6) Uani 1 1 d .
C17 0.2099(10) 0.3358(9) -0.1150(8) 0.070(3) Uani 1 1 d .
C21 -0.3826(9) 0.3096(10) 0.1616(9) 0.068(3) Uani 1 1 d .
C23 -0.2918(8) 0.3287(7) 0.1970(7) 0.050(2) Uani 1 1 d .
C24 -0.2860(8) 0.4078(7) 0.2450(7) 0.054(2) Uani 1 1 d .
C25 -0.1831(8) 0.3947(7) 0.2586(7) 0.051(2) Uani 1 1 d .
C27 -0.1387(9) 0.4610(7) 0.3074(8) 0.059(2) Uani 1 1 d .
C33 -0.2174(9) -0.0063(8) 0.2572(8) 0.060(3) Uani 1 1 d .
C34 -0.1869(9) -0.0606(7) 0.3320(8) 0.060(3) Uani 1 1 d .
C35 -0.0964(9) -0.0083(7) 0.3310(8) 0.056(2) Uani 1 1 d .
C36 -0.3095(12) -0.0292(10) 0.2230(11) 0.088(4) Uani 1 1 d .
C37 -0.0384(10) -0.0324(8) 0.4039(9) 0.065(3) Uani 1 1 d .
C41 0.2685(8) 0.1590(8) 0.0574(7) 0.053(2) Uani 1 1 d .
C43 0.4923(10) 0.2072(10) -0.1378(9) 0.076(3) Uani 1 1 d .
C44 0.4233(10) 0.3439(10) 0.0200(12) 0.088(4) Uani 1 1 d .
C45 0.5084(10) 0.1254(10) 0.0631(10) 0.079(3) Uani 1 1 d .
C63 -0.0127(10) 0.3199(7) 0.5208(8) 0.058(3) Uani 1 1 d .
C64 -0.1234(11) 0.2861(7) 0.5502(8) 0.064(3) Uani 1 1 d .
C65 -0.1208(9) 0.2424(7) 0.4684(7) 0.053(2) Uani 1 1 d .
C66 0.0335(12) 0.3726(9) 0.5799(9) 0.075(3) Uani 1 1 d .
C67 -0.2189(9) 0.1940(8) 0.4604(8) 0.063(3) Uani 1 1 d .
C73 0.3281(9) 0.1650(9) 0.3703(8) 0.060(3) Uani 1 1 d .
C74 0.3436(10) 0.0666(9) 0.3472(9) 0.069(3) Uani 1 1 d .
C75 0.2684(9) 0.0566(8) 0.3016(8) 0.057(2) Uani 1 1 d .
C76 0.3866(11) 0.2174(10) 0.4190(10) 0.079(3) Uani 1 1 d .
C77 0.2540(10) -0.0352(8) 0.2621(9) 0.069(3) Uani 1 1 d .
C83 0.2536(9) 0.4934(8) 0.2386(8) 0.060(3) Uani 1 1 d .
C84 0.2293(9) 0.5498(8) 0.1592(8) 0.061(3) Uani 1 1 d .
C85 0.1618(8) 0.4886(7) 0.1383(7) 0.053(2) Uani 1 1 d .
C86 0.3254(11) 0.5210(9) 0.2912(10) 0.073(3) Uani 1 1 d .
C87 0.1098(10) 0.5136(8) 0.0615(8) 0.065(3) Uani 1 1 d .
C91 0.530(3) 0.728(3) 0.389(2) 0.31(3) Uani 1 1 d D
C92 0.4894(18) 0.6198(17) 0.4137(15) 0.140(8) Uani 1 1 d D
C93 0.5286(14) 0.5515(9) 0.4917(11) 0.112(5) Uani 1 1 d D
B1 -0.1606(10) 0.1726(9) 0.1326(9) 0.049(2) Uani 1 1 d .
B2 0.1829(10) 0.3162(10) 0.3629(9) 0.056(3) Uani 1 1 d .
H1 -0.225(7) 0.158(6) 0.114(6) 0.04(2) Uiso 1 1 d .
H2 0.216(7) 0.346(6) 0.410(7) 0.04(2) Uiso 1 1 d .
H14 0.0975 0.2217 -0.2022 0.077 Uiso 1 1 calc R
H24 -0.3420 0.4613 0.2651 0.064 Uiso 1 1 calc R
H34 -0.2211 -0.1228 0.3767 0.072 Uiso 1 1 calc R
H64 -0.1877 0.2914 0.6127 0.077 Uiso 1 1 calc R
H74 0.3960 0.0150 0.3599 0.083 Uiso 1 1 calc R
H84 0.2544 0.6182 0.1250 0.073 Uiso 1 1 calc R
H16A -0.1226 0.0411 -0.0344 0.164 Uiso 1 1 calc R
H16B -0.0828 0.1010 -0.1504 0.164 Uiso 1 1 calc R
H16C -0.1905 0.1438 -0.0608 0.164 Uiso 1 1 calc R
H17A 0.1888 0.4072 -0.1375 0.105 Uiso 1 1 calc R
H17B 0.2713 0.3099 -0.1733 0.105 Uiso 1 1 calc R
H17C 0.2373 0.3348 -0.0606 0.105 Uiso 1 1 calc R
H21A -0.3476 0.3103 0.0873 0.102 Uiso 1 1 calc R
H21B -0.4422 0.3642 0.1772 0.102 Uiso 1 1 calc R
H21C -0.4174 0.2417 0.1970 0.102 Uiso 1 1 calc R
H27A -0.0719 0.4266 0.3186 0.088 Uiso 1 1 calc R
H27B -0.1995 0.4717 0.3736 0.088 Uiso 1 1 calc R
H27C -0.1155 0.5284 0.2624 0.088 Uiso 1 1 calc R
H36A -0.3658 0.0283 0.2316 0.131 Uiso 1 1 calc R
H36B -0.3485 -0.0937 0.2648 0.131 Uiso 1 1 calc R
H36C -0.2737 -0.0369 0.1506 0.131 Uiso 1 1 calc R
H37A 0.0093 -0.0954 0.3911 0.098 Uiso 1 1 calc R
H37B -0.0968 -0.0436 0.4746 0.098 Uiso 1 1 calc R
H37C 0.0104 0.0260 0.3942 0.098 Uiso 1 1 calc R
H41A 0.2759 0.0847 0.0847 0.064 Uiso 1 1 calc R
H41B 0.2499 0.1600 -0.0029 0.064 Uiso 1 1 calc R
H43A 0.4882 0.1379 -0.1521 0.114 Uiso 1 1 calc R
H43B 0.5733 0.2252 -0.1598 0.114 Uiso 1 1 calc R
H43C 0.4563 0.2584 -0.1754 0.114 Uiso 1 1 calc R
H44A 0.3775 0.3901 -0.0118 0.132 Uiso 1 1 calc R
H44B 0.5040 0.3658 -0.0130 0.132 Uiso 1 1 calc R
H44C 0.3931 0.3473 0.0934 0.132 Uiso 1 1 calc R
H45A 0.4768 0.1273 0.1369 0.119 Uiso 1 1 calc R
H45B 0.5869 0.1529 0.0308 0.119 Uiso 1 1 calc R
H45C 0.5103 0.0535 0.0527 0.119 Uiso 1 1 calc R
H66A 0.0971 0.3309 0.5904 0.112 Uiso 1 1 calc R
H66B -0.0282 0.3797 0.6467 0.112 Uiso 1 1 calc R
H66C 0.0616 0.4417 0.5412 0.112 Uiso 1 1 calc R
H67A -0.2023 0.1944 0.3880 0.095 Uiso 1 1 calc R
H67B -0.2901 0.2338 0.4907 0.095 Uiso 1 1 calc R
H67C -0.2285 0.1221 0.4973 0.095 Uiso 1 1 calc R
H76A 0.4281 0.2782 0.3707 0.119 Uiso 1 1 calc R
H76B 0.4414 0.1688 0.4371 0.119 Uiso 1 1 calc R
H76C 0.3288 0.2398 0.4813 0.119 Uiso 1 1 calc R
H77A 0.1921 -0.0211 0.2370 0.104 Uiso 1 1 calc R
H77B 0.2341 -0.0957 0.3175 0.104 Uiso 1 1 calc R
H77C 0.3263 -0.0494 0.2057 0.104 Uiso 1 1 calc R
H86A 0.2765 0.5221 0.3637 0.110 Uiso 1 1 calc R
H86B 0.3591 0.5897 0.2581 0.110 Uiso 1 1 calc R
H86C 0.3872 0.4690 0.2861 0.110 Uiso 1 1 calc R
H87A 0.0579 0.4576 0.0714 0.097 Uiso 1 1 calc R
H87B 0.1710 0.5206 -0.0078 0.097 Uiso 1 1 calc R
H87C 0.0659 0.5791 0.0701 0.097 Uiso 1 1 calc R
H91A 0.4877 0.7624 0.4487 0.468 Uiso 1 1 calc R
H91B 0.5151 0.7650 0.3301 0.468 Uiso 1 1 calc R
H91C 0.6124 0.7272 0.3734 0.468 Uiso 1 1 calc R
H92A 0.5190 0.5899 0.3498 0.168 Uiso 1 1 calc R
H92B 0.4040 0.6201 0.4412 0.168 Uiso 1 1 calc R
H93A 0.5016 0.5799 0.5563 0.135 Uiso 1 1 calc R
H93B 0.6137 0.5438 0.4641 0.135 Uiso 1 1 calc R

loop_
_atom_site_aniso_label
_atom_site_aniso_U_11
_atom_site_aniso_U_22
_atom_site_aniso_U_33
_atom_site_aniso_U_12
_atom_site_aniso_U_13
_atom_site_aniso_U_23
U1 0.05380(18) 0.04637(18) 0.04083(19) -0.00434(12) -0.02372(13) -0.00750(13)
Si42 0.0600(16) 0.0635(17) 0.0674(19) -0.0061(13) -0.0262(14) -0.0112(15)
N11 0.058(4) 0.051(4) 0.041(4) 0.002(3) -0.024(4) -0.007(4)
N12 0.056(4) 0.056(4) 0.042(4) -0.008(3) -0.023(4) -0.008(4)
N21 0.056(4) 0.045(4) 0.047(4) 0.004(3) -0.024(4) -0.013(3)
N22 0.047(4) 0.054(4) 0.045(4) -0.006(3) -0.019(3) -0.011(4)
N31 0.055(4) 0.049(4) 0.047(4) -0.001(3) -0.025(4) -0.014(4)
N32 0.059(4) 0.041(4) 0.052(5) -0.008(3) -0.026(4) -0.010(3)
N61 0.077(5) 0.048(4) 0.040(4) -0.009(4) -0.027(4) -0.005(4)
N62 0.072(5) 0.045(4) 0.040(4) -0.007(4) -0.030(4) -0.007(3)
N71 0.064(5) 0.058(5) 0.039(4) -0.005(4) -0.029(4) -0.006(4)
N72 0.072(5) 0.057(5) 0.052(5) -0.013(4) -0.033(4) -0.003(4)
N81 0.058(4) 0.056(4) 0.039(4) -0.008(4) -0.023(3) -0.004(4)
N82 0.066(5) 0.046(4) 0.046(5) -0.010(4) -0.024(4) -0.003(4)
C13 0.074(7) 0.082(7) 0.043(6) -0.020(6) -0.020(5) -0.022(5)
C14 0.073(7) 0.079(7) 0.042(6) -0.005(5) -0.020(5) -0.019(5)
C15 0.059(6) 0.053(5) 0.045(6) -0.002(4) -0.020(4) -0.006(4)
C16 0.103(10) 0.164(15) 0.074(9) -0.027(10) -0.022(8) -0.072(10)
C17 0.070(7) 0.082(8) 0.048(6) -0.020(6) -0.017(5) 0.001(6)
C21 0.049(6) 0.087(8) 0.073(7) -0.004(5) -0.028(5) -0.014(6)
C23 0.051(5) 0.050(5) 0.039(5) -0.005(4) -0.015(4) 0.006(4)
C24 0.052(5) 0.051(5) 0.047(6) 0.000(4) -0.008(4) -0.008(4)
C25 0.061(6) 0.042(5) 0.043(5) -0.008(4) -0.016(4) -0.003(4)
C27 0.070(6) 0.048(5) 0.059(6) 0.001(4) -0.022(5) -0.021(5)
C33 0.071(6) 0.047(5) 0.065(7) -0.016(5) -0.025(5) -0.009(5)
C34 0.079(7) 0.040(5) 0.055(6) -0.012(5) -0.022(5) 0.002(5)
C35 0.066(6) 0.047(5) 0.055(6) -0.002(4) -0.023(5) -0.010(5)
C36 0.096(9) 0.067(7) 0.106(10) -0.032(7) -0.048(8) 0.005(7)
C37 0.082(7) 0.055(6) 0.060(7) -0.004(5) -0.031(6) -0.004(5)
C41 0.060(6) 0.053(5) 0.047(6) 0.001(4) -0.023(4) -0.006(4)
C43 0.069(7) 0.074(7) 0.077(8) 0.008(6) -0.026(6) -0.009(6)
C44 0.057(7) 0.087(9) 0.115(11) -0.007(6) -0.027(7) -0.024(8)
C45 0.067(7) 0.093(9) 0.082(9) -0.010(6) -0.034(6) -0.013(7)
C63 0.091(8) 0.045(5) 0.045(6) -0.001(5) -0.034(5) -0.004(4)
C64 0.095(8) 0.044(5) 0.046(6) -0.002(5) -0.018(5) -0.011(5)
C65 0.067(6) 0.043(5) 0.042(5) -0.003(4) -0.018(5) 0.000(4)
C66 0.109(9) 0.070(7) 0.052(6) -0.003(6) -0.034(6) -0.021(6)
C67 0.069(7) 0.060(6) 0.054(6) -0.007(5) -0.017(5) -0.007(5)
C73 0.059(6) 0.075(7) 0.047(6) -0.012(5) -0.029(5) 0.007(5)
C74 0.068(7) 0.068(7) 0.066(7) 0.004(5) -0.030(6) 0.006(6)
C75 0.056(6) 0.056(6) 0.052(6) 0.001(4) -0.020(5) 0.002(5)
C76 0.076(8) 0.098(9) 0.074(8) -0.019(7) -0.045(7) 0.006(7)
C77 0.083(8) 0.046(5) 0.073(8) 0.006(5) -0.029(6) -0.004(5)
C83 0.067(6) 0.053(5) 0.059(6) -0.011(5) -0.021(5) -0.014(5)
C84 0.067(6) 0.045(5) 0.059(7) -0.006(4) -0.014(5) -0.004(5)
C85 0.060(6) 0.044(5) 0.046(5) -0.006(4) -0.015(4) 0.000(4)
C86 0.086(8) 0.059(6) 0.088(9) -0.017(6) -0.044(7) -0.013(6)
C87 0.081(7) 0.063(6) 0.050(6) -0.005(5) -0.031(5) 0.003(5)
C91 0.23(4) 0.51(7) 0.18(3) -0.20(4) 0.00(2) -0.12(4)
C92 0.120(15) 0.19(2) 0.123(16) 0.017(14) -0.034(13) -0.093(16)
C93 0.122(14) 0.137(15) 0.066(9) 0.006(11) -0.018(9) -0.037(10)
B1 0.056(6) 0.055(6) 0.046(6) -0.004(5) -0.030(5) -0.010(5)
B2 0.069(7) 0.069(7) 0.046(6) -0.025(6) -0.034(5) -0.009(6)

loop_
_atom_type_symbol
_atom_type_radius_bond
U 1.42
Si 1.11
N 0.75
C 0.77
B 0.82
H 0.32

loop_
_geom_angle_atom_site_label_1
_geom_angle_atom_site_label_2
_geom_angle_atom_site_label_3
_geom_angle
_geom_angle_site_symmetry_1
_geom_angle_site_symmetry_3
N81 U1 N31 151.6(2) . .
N81 U1 C41 100.2(3) . .
N31 U1 C41 108.1(3) . .
N81 U1 N71 84.3(2) . .
N31 U1 N71 100.8(2) . .
C41 U1 N71 74.7(3) . .
N81 U1 N11 106.0(2) . .
N31 U1 N11 83.7(2) . .
C41 U1 N11 75.3(3) . .
N71 U1 N11 149.6(2) . .
N81 U1 N21 86.6(2) . .
N31 U1 N21 72.5(2) . .
C41 U1 N21 142.3(3) . .
N71 U1 N21 142.9(2) . .
N11 U1 N21 67.2(2) . .
N81 U1 N61 71.8(2) . .
N31 U1 N61 84.5(2) . .
C41 U1 N61 141.1(3) . .
N71 U1 N61 66.7(2) . .
N11 U1 N61 143.5(2) . .
N21 U1 N61 76.3(2) . .
C41 Si42 C44 113.9(5) . .
C41 Si42 C43 114.0(5) . .
C44 Si42 C43 105.4(6) . .
C41 Si42 C45 111.8(5) . .
C44 Si42 C45 106.4(6) . .
C43 Si42 C45 104.6(6) . .
C15 N11 N12 106.1(7) . .
C15 N11 U1 133.9(6) . .
N12 N11 U1 113.5(5) . .
C13 N12 N11 108.2(8) . .
C13 N12 B1 128.4(8) . .
N11 N12 B1 121.8(7) . .
C25 N21 N22 106.4(7) . .
C25 N21 U1 135.2(6) . .
N22 N21 U1 118.4(5) . .
C23 N22 N21 110.4(7) . .
C23 N22 B1 126.6(8) . .
N21 N22 B1 123.0(7) . .
C35 N31 N32 106.8(7) . .
C35 N31 U1 133.4(6) . .
N32 N31 U1 119.8(5) . .
C33 N32 N31 108.3(8) . .
C33 N32 B1 128.5(8) . .
N31 N32 B1 122.5(7) . .
C65 N61 N62 107.3(7) . .
C65 N61 U1 134.8(6) . .
N62 N61 U1 116.8(6) . .
C63 N62 N61 108.7(8) . .
C63 N62 B2 128.6(8) . .
N61 N62 B2 122.7(7) . .
C75 N71 N72 107.1(8) . .
C75 N71 U1 134.1(6) . .
N72 N71 U1 117.8(6) . .
C73 N72 N71 109.1(8) . .
C73 N72 B2 127.8(8) . .
N71 N72 B2 122.4(8) . .
C85 N81 N82 106.8(7) . .
C85 N81 U1 132.1(6) . .
N82 N81 U1 118.4(5) . .
C83 N82 N81 108.6(8) . .
C83 N82 B2 128.1(8) . .
N81 N82 B2 122.6(7) . .
N12 C13 C14 109.3(9) . .
N12 C13 C16 122.0(10) . .
C14 C13 C16 128.6(10) . .
C13 C14 C15 105.8(9) . .
C13 C14 H14 127.10 . .
C15 C14 H14 127.10 . .
N11 C15 C14 110.6(9) . .
N11 C15 C17 121.3(9) . .
C14 C15 C17 128.1(9) . .
C13 C16 H16A 109.50 . .
C13 C16 H16B 109.50 . .
H16A C16 H16B 109.50 . .
C13 C16 H16C 109.50 . .
H16A C16 H16C 109.50 . .
H16B C16 H16C 109.50 . .
C15 C17 H17A 109.50 . .
C15 C17 H17B 109.50 . .
H17A C17 H17B 109.50 . .
C15 C17 H17C 109.50 . .
H17A C17 H17C 109.50 . .
H17B C17 H17C 109.50 . .
C23 C21 H21A 109.50 . .
C23 C21 H21B 109.50 . .
H21A C21 H21B 109.50 . .
C23 C21 H21C 109.50 . .
H21A C21 H21C 109.50 . .
H21B C21 H21C 109.50 . .
N22 C23 C24 106.6(8) . .
N22 C23 C21 124.6(9) . .
C24 C23 C21 128.7(9) . .
C23 C24 C25 107.2(8) . .
C23 C24 H24 126.40 . .
C25 C24 H24 126.40 . .
N21 C25 C24 109.3(8) . .
N21 C25 C27 123.6(9) . .
C24 C25 C27 127.1(9) . .
C25 C27 H27A 109.50 . .
C25 C27 H27B 109.50 . .
H27A C27 H27B 109.50 . .
C25 C27 H27C 109.50 . .
H27A C27 H27C 109.50 . .
H27B C27 H27C 109.50 . .
C34 C33 N32 108.6(9) . .
C34 C33 C36 129.4(9) . .
N32 C33 C36 122.0(10) . .
C33 C34 C35 106.8(9) . .
C33 C34 H34 126.60 . .
C35 C34 H34 126.60 . .
N31 C35 C34 109.4(9) . .
N31 C35 C37 122.8(9) . .
C34 C35 C37 127.5(10) . .
C33 C36 H36A 109.50 . .
C33 C36 H36B 109.50 . .
H36A C36 H36B 109.50 . .
C33 C36 H36C 109.50 . .
H36A C36 H36C 109.50 . .
H36B C36 H36C 109.50 . .
C35 C37 H37A 109.50 . .
C35 C37 H37B 109.50 . .
H37A C37 H37B 109.50 . .
C35 C37 H37C 109.50 . .
H37A C37 H37C 109.50 . .
H37B C37 H37C 109.50 . .
Si42 C41 U1 131.1(5) . .
Si42 C41 H41A 104.50 . .
U1 C41 H41A 104.50 . .
Si42 C41 H41B 104.50 . .
U1 C41 H41B 104.50 . .
H41A C41 H41B 105.60 . .
Si42 C43 H43A 109.50 . .
Si42 C43 H43B 109.50 . .
H43A C43 H43B 109.50 . .
Si42 C43 H43C 109.50 . .
H43A C43 H43C 109.50 . .
H43B C43 H43C 109.50 . .
Si42 C44 H44A 109.50 . .
Si42 C44 H44B 109.50 . .
H44A C44 H44B 109.50 . .
Si42 C44 H44C 109.50 . .
H44A C44 H44C 109.50 . .
H44B C44 H44C 109.50 . .
Si42 C45 H45A 109.50 . .
Si42 C45 H45B 109.50 . .
H45A C45 H45B 109.50 . .
Si42 C45 H45C 109.50 . .
H45A C45 H45C 109.50 . .
H45B C45 H45C 109.50 . .
N62 C63 C64 108.8(9) . .
N62 C63 C66 123.0(10) . .
C64 C63 C66 128.1(10) . .
C63 C64 C65 105.4(9) . .
C63 C64 H64 127.30 . .
C65 C64 H64 127.30 . .
N61 C65 C64 109.8(9) . .
N61 C65 C67 122.7(9) . .
C64 C65 C67 127.5(10) . .
C63 C66 H66A 109.50 . .
C63 C66 H66B 109.50 . .
H66A C66 H66B 109.50 . .
C63 C66 H66C 109.50 . .
H66A C66 H66C 109.50 . .
H66B C66 H66C 109.50 . .
C65 C67 H67A 109.50 . .
C65 C67 H67B 109.50 . .
H67A C67 H67B 109.50 . .
C65 C67 H67C 109.50 . .
H67A C67 H67C 109.50 . .
H67B C67 H67C 109.50 . .
N72 C73 C74 107.2(9) . .
N72 C73 C76 122.7(10) . .
C74 C73 C76 130.0(11) . .
C73 C74 C75 107.2(10) . .
C73 C74 H74 126.40 . .
C75 C74 H74 126.40 . .
N71 C75 C74 109.5(9) . .
N71 C75 C77 123.0(9) . .
C74 C75 C77 127.5(10) . .
C73 C76 H76A 109.50 . .
C73 C76 H76B 109.50 . .
H76A C76 H76B 109.50 . .
C73 C76 H76C 109.50 . .
H76A C76 H76C 109.50 . .
H76B C76 H76C 109.50 . .
C75 C77 H77A 109.50 . .
C75 C77 H77B 109.50 . .
H77A C77 H77B 109.50 . .
C75 C77 H77C 109.50 . .
H77A C77 H77C 109.50 . .
H77B C77 H77C 109.50 . .
N82 C83 C84 107.8(9) . .
N82 C83 C86 122.2(10) . .
C84 C83 C86 130.0(9) . .
C83 C84 C85 107.1(9) . .
C83 C84 H84 126.40 . .
C85 C84 H84 126.40 . .
N81 C85 C84 109.7(9) . .
N81 C85 C87 121.3(9) . .
C84 C85 C87 128.9(9) . .
C83 C86 H86A 109.50 . .
C83 C86 H86B 109.50 . .
H86A C86 H86B 109.50 . .
C83 C86 H86C 109.50 . .
H86A C86 H86C 109.50 . .
H86B C86 H86C 109.50 . .
C85 C87 H87A 109.50 . .
C85 C87 H87B 109.50 . .
H87A C87 H87B 109.50 . .
C85 C87 H87C 109.50 . .
H87A C87 H87C 109.50 . .
H87B C87 H87C 109.50 . .
C92 C91 H91A 109.50 . .
C92 C91 H91B 109.50 . .
H91A C91 H91B 109.50 . .
C92 C91 H91C 109.50 . .
H91A C91 H91C 109.50 . .
H91B C91 H91C 109.50 . .
C91 C92 C93 112(2) . .
C91 C92 H92A 109.10 . .
C93 C92 H92A 109.10 . .
C91 C92 H92B 109.10 . .
C93 C92 H92B 109.10 . .
H92A C92 H92B 107.80 . .
C92 C93 C93 102.4(19) . 2_666
C92 C93 H93A 111.30 . .
C93 C93 H93A 111.30 2_666 .
C92 C93 H93B 111.30 . .
C93 C93 H93B 111.30 2_666 .
H93A C93 H93B 109.20 . .
N12 B1 N22 110.5(8) . .
N12 B1 N32 112.2(8) . .
N22 B1 N32 110.8(8) . .
N12 B1 H1 108(5) . .
N22 B1 H1 108(5) . .
N32 B1 H1 107(5) . .
N72 B2 N62 109.7(8) . .
N72 B2 N82 114.4(8) . .
N62 B2 N82 109.7(9) . .
N72 B2 H2 107(5) . .
N62 B2 H2 107(5) . .
N82 B2 H2 108(5) . .

loop_
_geom_bond_atom_site_label_1
_geom_bond_atom_site_label_2
_geom_bond_distance
_geom_bond_site_symmetry_2
U1 N81 2.547(7) .
U1 N31 2.594(7) .
U1 C41 2.601(9) .
U1 N71 2.640(8) .
U1 N11 2.656(7) .
U1 N21 2.670(7) .
U1 N61 2.724(8) .
Si42 C41 1.812(10) .
Si42 C44 1.866(13) .
Si42 C43 1.873(12) .
Si42 C45 1.891(13) .
N11 C15 1.327(12) .
N11 N12 1.390(10) .
N12 C13 1.345(12) .
N12 B1 1.534(13) .
N21 C25 1.341(11) .
N21 N22 1.375(10) .
N22 C23 1.355(12) .
N22 B1 1.537(13) .
N31 C35 1.334(12) .
N31 N32 1.380(10) .
N32 C33 1.354(11) .
N32 B1 1.558(14) .
N61 C65 1.335(12) .
N61 N62 1.381(10) .
N62 C63 1.349(12) .
N62 B2 1.541(14) .
N71 C75 1.332(12) .
N71 N72 1.384(10) .
N72 C73 1.363(13) .
N72 B2 1.530(15) .
N81 C85 1.342(12) .
N81 N82 1.387(10) .
N82 C83 1.364(12) .
N82 B2 1.552(14) .
C13 C14 1.350(14) .
C13 C16 1.511(15) .
C14 C15 1.380(14) .
C14 H14 0.9500 .
C15 C17 1.491(14) .
C16 H16A 0.9800 .
C16 H16B 0.9800 .
C16 H16C 0.9800 .
C17 H17A 0.9800 .
C17 H17B 0.9800 .
C17 H17C 0.9800 .
C21 C23 1.493(13) .
C21 H21A 0.9800 .
C21 H21B 0.9800 .
C21 H21C 0.9800 .
C23 C24 1.375(13) .
C24 C25 1.388(14) .
C24 H24 0.9500 .
C25 C27 1.491(13) .
C27 H27A 0.9800 .
C27 H27B 0.9800 .
C27 H27C 0.9800 .
C33 C34 1.347(15) .
C33 C36 1.512(16) .
C34 C35 1.383(14) .
C34 H34 0.9500 .
C35 C37 1.488(15) .
C36 H36A 0.9800 .
C36 H36B 0.9800 .
C36 H36C 0.9800 .
C37 H37A 0.9800 .
C37 H37B 0.9800 .
C37 H37C 0.9800 .
C41 H41A 0.9900 .
C41 H41B 0.9900 .
C43 H43A 0.9800 .
C43 H43B 0.9800 .
C43 H43C 0.9800 .
C44 H44A 0.9800 .
C44 H44B 0.9800 .
C44 H44C 0.9800 .
C45 H45A 0.9800 .
C45 H45B 0.9800 .
C45 H45C 0.9800 .
C63 C64 1.379(16) .
C63 C66 1.502(14) .
C64 C65 1.397(13) .
C64 H64 0.9500 .
C65 C67 1.500(14) .
C66 H66A 0.9800 .
C66 H66B 0.9800 .
C66 H66C 0.9800 .
C67 H67A 0.9800 .
C67 H67B 0.9800 .
C67 H67C 0.9800 .
C73 C74 1.371(16) .
C73 C76 1.490(15) .
C74 C75 1.388(15) .
C74 H74 0.9500 .
C75 C77 1.482(15) .
C76 H76A 0.9800 .
C76 H76B 0.9800 .
C76 H76C 0.9800 .
C77 H77A 0.9800 .
C77 H77B 0.9800 .
C77 H77C 0.9800 .
C83 C84 1.370(15) .
C83 C86 1.505(14) .
C84 C85 1.377(14) .
C84 H84 0.9500 .
C85 C87 1.481(14) .
C86 H86A 0.9800 .
C86 H86B 0.9800 .
C86 H86C 0.9800 .
C87 H87A 0.9800 .
C87 H87B 0.9800 .
C87 H87C 0.9800 .
C91 C92 1.474(18) .
C91 H91A 0.9800 .
C91 H91B 0.9800 .
C91 H91C 0.9800 .
C92 C93 1.519(16) .
C92 H92A 0.9900 .
C92 H92B 0.9900 .
C93 C93 1.521(17) 2_666
C93 H93A 0.9900 .
C93 H93B 0.9900 .
B1 H1 1.00(9) .
B2 H2 1.07(9) .

loop_
_geom_torsion_atom_site_label_1
_geom_torsion_atom_site_label_2
_geom_torsion_atom_site_label_3
_geom_torsion_atom_site_label_4
_geom_torsion
_geom_torsion_site_symmetry_4
N81 U1 N11 C15 68.1(9) .
N31 U1 N11 C15 -139.2(9) .
C41 U1 N11 C15 -28.6(8) .
N71 U1 N11 C15 -38.5(11) .
N21 U1 N11 C15 147.2(9) .
N61 U1 N11 C15 149.1(8) .
N81 U1 N11 N12 -145.2(5) .
N31 U1 N11 N12 7.5(5) .
C41 U1 N11 N12 118.1(6) .
N71 U1 N11 N12 108.2(6) .
N21 U1 N11 N12 -66.1(6) .
N61 U1 N11 N12 -64.2(7) .
C15 N11 N12 C13 0.6(11) .
U1 N11 N12 C13 -155.1(7) .
C15 N11 N12 B1 -166.1(8) .
U1 N11 N12 B1 38.2(10) .
N81 U1 N21 C25 -25.2(8) .
N31 U1 N21 C25 135.4(9) .
C41 U1 N21 C25 -127.5(8) .
N71 U1 N21 C25 50.6(10) .
N11 U1 N21 C25 -134.2(9) .
N61 U1 N21 C25 46.9(8) .
N81 U1 N21 N22 155.2(6) .
N31 U1 N21 N22 -44.2(6) .
C41 U1 N21 N22 52.9(8) .
N71 U1 N21 N22 -129.0(6) .
N11 U1 N21 N22 46.2(6) .
N61 U1 N21 N22 -132.7(6) .
C25 N21 N22 C23 1.7(10) .
U1 N21 N22 C23 -178.6(5) .
C25 N21 N22 B1 -176.9(8) .
U1 N21 N22 B1 2.8(10) .
N81 U1 N31 C35 -88.2(10) .
C41 U1 N31 C35 87.3(8) .
N71 U1 N31 C35 9.9(8) .
N11 U1 N31 C35 159.5(8) .
N21 U1 N31 C35 -132.4(9) .
N61 U1 N31 C35 -55.0(8) .
N81 U1 N31 N32 91.4(7) .
C41 U1 N31 N32 -93.2(6) .
N71 U1 N31 N32 -170.5(6) .
N11 U1 N31 N32 -20.9(6) .
N21 U1 N31 N32 47.2(6) .
N61 U1 N31 N32 124.5(6) .
C35 N31 N32 C33 -0.5(10) .
U1 N31 N32 C33 179.9(6) .
C35 N31 N32 B1 170.3(8) .
U1 N31 N32 B1 -9.4(10) .
N81 U1 N61 C65 128.0(9) .
N31 U1 N61 C65 -36.1(8) .
C41 U1 N61 C65 -148.2(8) .
N71 U1 N61 C65 -140.4(9) .
N11 U1 N61 C65 35.4(10) .
N21 U1 N61 C65 37.2(8) .
N81 U1 N61 N62 -37.3(6) .
N31 U1 N61 N62 158.6(6) .
C41 U1 N61 N62 46.4(8) .
N71 U1 N61 N62 54.2(6) .
N11 U1 N61 N62 -129.9(6) .
N21 U1 N61 N62 -128.2(6) .
C65 N61 N62 C63 0.4(10) .
U1 N61 N62 C63 169.6(6) .
C65 N61 N62 B2 178.5(9) .
U1 N61 N62 B2 -12.3(11) .
N81 U1 N71 C75 -152.4(9) .
N31 U1 N71 C75 55.8(9) .
C41 U1 N71 C75 -50.1(9) .
N11 U1 N71 C75 -40.2(11) .
N21 U1 N71 C75 131.1(8) .
N61 U1 N71 C75 134.9(9) .
N81 U1 N71 N72 14.2(6) .
N31 U1 N71 N72 -137.5(6) .
C41 U1 N71 N72 116.5(7) .
N11 U1 N71 N72 126.5(6) .
N21 U1 N71 N72 -62.3(8) .
N61 U1 N71 N72 -58.4(6) .
C75 N71 N72 C73 1.5(10) .
U1 N71 N72 C73 -168.5(6) .
C75 N71 N72 B2 -169.5(9) .
U1 N71 N72 B2 20.5(11) .
N31 U1 N81 C85 -110.0(9) .
C41 U1 N81 C85 74.4(9) .
N71 U1 N81 C85 147.7(9) .
N11 U1 N81 C85 -3.2(9) .
N21 U1 N81 C85 -68.3(8) .
N61 U1 N81 C85 -145.0(9) .
N31 U1 N81 N82 90.9(8) .
C41 U1 N81 N82 -84.7(6) .
N71 U1 N81 N82 -11.3(6) .
N11 U1 N81 N82 -162.2(6) .
N21 U1 N81 N82 132.7(6) .
N61 U1 N81 N82 56.0(6) .
C85 N81 N82 C83 -0.8(10) .
U1 N81 N82 C83 163.1(6) .
C85 N81 N82 B2 170.1(9) .
U1 N81 N82 B2 -26.0(11) .
N11 N12 C13 C14 0.7(13) .
B1 N12 C13 C14 166.2(10) .
N11 N12 C13 C16 176.9(12) .
B1 N12 C13 C16 -17.6(19) .
N12 C13 C14 C15 -1.6(14) .
C16 C13 C14 C15 -177.5(14) .
N12 N11 C15 C14 -1.6(11) .
U1 N11 C15 C14 146.8(8) .
N12 N11 C15 C17 176.0(9) .
U1 N11 C15 C17 -35.7(14) .
C13 C14 C15 N11 2.0(13) .
C13 C14 C15 C17 -175.4(11) .
N21 N22 C23 C24 -0.4(10) .
B1 N22 C23 C24 178.2(9) .
N21 N22 C23 C21 176.2(9) .
B1 N22 C23 C21 -5.2(15) .
N22 C23 C24 C25 -1.0(10) .
C21 C23 C24 C25 -177.5(10) .
N22 N21 C25 C24 -2.4(10) .
U1 N21 C25 C24 178.0(6) .
N22 N21 C25 C27 179.5(8) .
U1 N21 C25 C27 -0.1(14) .
C23 C24 C25 N21 2.1(11) .
C23 C24 C25 C27 -179.8(9) .
N31 N32 C33 C34 0.4(11) .
B1 N32 C33 C34 -169.6(9) .
N31 N32 C33 C36 -178.6(10) .
B1 N32 C33 C36 11.4(16) .
N32 C33 C34 C35 -0.1(12) .
C36 C33 C34 C35 178.7(12) .
N32 N31 C35 C34 0.4(10) .
U1 N31 C35 C34 180.0(6) .
N32 N31 C35 C37 -175.0(9) .
U1 N31 C35 C37 4.7(14) .
C33 C34 C35 N31 -0.1(12) .
C33 C34 C35 C37 174.9(10) .
C44 Si42 C41 U1 -19.4(9) .
C43 Si42 C41 U1 -140.4(6) .
C45 Si42 C41 U1 101.2(7) .
N81 U1 C41 Si42 12.9(7) .
N31 U1 C41 Si42 -164.9(6) .
N71 U1 C41 Si42 -68.2(6) .
N11 U1 C41 Si42 116.9(7) .
N21 U1 C41 Si42 110.6(6) .
N61 U1 C41 Si42 -60.8(8) .
N61 N62 C63 C64 0.0(11) .
B2 N62 C63 C64 -178.0(9) .
N61 N62 C63 C66 179.4(9) .
B2 N62 C63 C66 1.4(16) .
N62 C63 C64 C65 -0.4(11) .
C66 C63 C64 C65 -179.8(10) .
N62 N61 C65 C64 -0.6(11) .
U1 N61 C65 C64 -167.0(7) .
N62 N61 C65 C67 179.8(8) .
U1 N61 C65 C67 13.5(14) .
C63 C64 C65 N61 0.6(11) .
C63 C64 C65 C67 -179.9(10) .
N71 N72 C73 C74 -1.0(11) .
B2 N72 C73 C74 169.4(10) .
N71 N72 C73 C76 178.7(9) .
B2 N72 C73 C76 -11.0(16) .
N72 C73 C74 C75 0.1(12) .
C76 C73 C74 C75 -179.5(11) .
N72 N71 C75 C74 -1.4(11) .
U1 N71 C75 C74 166.3(7) .
N72 N71 C75 C77 -179.9(9) .
U1 N71 C75 C77 -12.3(15) .
C73 C74 C75 N71 0.8(12) .
C73 C74 C75 C77 179.3(10) .
N81 N82 C83 C84 1.2(11) .
B2 N82 C83 C84 -169.0(10) .
N81 N82 C83 C86 -178.7(9) .
B2 N82 C83 C86 11.0(16) .
N82 C83 C84 C85 -1.1(12) .
C86 C83 C84 C85 178.8(11) .
N82 N81 C85 C84 0.1(10) .
U1 N81 C85 C84 -160.7(7) .
N82 N81 C85 C87 -177.8(9) .
U1 N81 C85 C87 21.4(14) .
C83 C84 C85 N81 0.6(12) .
C83 C84 C85 C87 178.3(10) .
C91 C92 C93 C93 177(2) 2_666
C13 N12 B1 N22 -126.1(11) .
N11 N12 B1 N22 37.7(11) .
C13 N12 B1 N32 109.7(11) .
N11 N12 B1 N32 -86.5(10) .
C23 N22 B1 N12 117.9(9) .
N21 N22 B1 N12 -63.7(11) .
C23 N22 B1 N32 -117.1(9) .
N21 N22 B1 N32 61.3(11) .
C33 N32 B1 N12 -125.5(10) .
N31 N32 B1 N12 65.8(10) .
C33 N32 B1 N22 110.5(10) .
N31 N32 B1 N22 -58.2(11) .
C73 N72 B2 N62 -116.5(10) .
N71 N72 B2 N62 52.7(11) .
C73 N72 B2 N82 119.8(10) .
N71 N72 B2 N82 -71.0(11) .
C63 N62 B2 N72 121.3(10) .
N61 N62 B2 N72 -56.4(11) .
C63 N62 B2 N82 -112.2(10) .
N61 N62 B2 N82 70.0(11) .
C83 N82 B2 N72 -115.3(10) .
N81 N82 B2 N72 75.7(11) .
C83 N82 B2 N62 121.0(10) .
N81 N82 B2 N62 -48.0(12) .
